data_3000613
loop_
_publ_author_name
'Ryohei Akiyoshi'

_journal_name_full 'To be published in Inorganic Chemistry'
_chemical_formula_sum 'C20 H14 Cd S2'
_space_group_name_Hall '-P 1'
_space_group_name_H-M_alt 'P -1'
_cell_angle_alpha 93.588(4)
_cell_angle_beta 96.080(4)
_cell_angle_gamma 92.955(4)
_cell_length_a 7.1216(3)
_cell_length_b 12.2667(5)
_cell_length_c 18.7363(9)
_cell_measurement_temperature 150
_cell_volume 1621.58(12)
_diffrn_ambient_temperature 150
_diffrn_radiation_probe x-ray
_diffrn_radiation_type 'Mo K\a'
_diffrn_radiation_wavelength 0.71073
_refine_ls_goodness_of_fit_ref 1.045
_refine_ls_R_factor_all 0.0478
_refine_ls_R_factor_gt 0.0335
_refine_ls_wR_factor_gt 0.0733
_refine_ls_wR_factor_ref 0.0794
_cod_database_code 3000613
_cod_hold_until_date 2026-02-15
_cod_depositor_requested_release_date 2026-02-15

loop_
_atom_site_label
_atom_site_fract_x
_atom_site_fract_y
_atom_site_fract_z
? ? ? ?
